data_7100936
loop_
_publ_author_name
'T. Pretsch'
'K.W. Chapman'
'C.J. Kepert'

_publ_section_title
;
Dehydration of the nanoporous coordination framework
ErIII[CoIII(CN)6]4H2O: single crystal to single
crystal transformation and negative thermal
expansion in ErIII[CoIII(CN)6]
;
_journal_name_full 'Chemical Communications'
_journal_paper_doi 10.1039/b601344a
_journal_year 2006
_chemical_formula_moiety 'C6 H4 Co Er N6 O2, 2(H2 O)'
_chemical_formula_sum 'C6 H8 Co Er N6 O4'
_chemical_formula_weight 454.37
_chemical_name_common erbium(iii)-hexacyanocobaltate(iii)tetrahydrate
_space_group_IT_number 63
_space_group_name_Hall '-C 2c 2'
_space_group_name_H-M_alt 'C m c m'
_symmetry_cell_setting orthorhombic
_symmetry_space_group_name_Hall '-C 2c 2'
_symmetry_space_group_name_H-M 'C m c m'
_cell_angle_alpha 90.00
_cell_angle_beta 90.00
_cell_angle_gamma 90.00
_cell_formula_units_Z 4
_cell_length_a 7.2858(12)
_cell_length_b 12.601(2)
_cell_length_c 13.469(2)
_cell_measurement_temperature 150(2)
_cell_volume 1236.5(3)
_diffrn_ambient_temperature 150(2)
_exptl_crystal_density_diffrn 2.441
_cod_depositor_comments
;
The following automatic conversions were performed:
'_symmetry_cell_setting' value 'Orthorhombic' changed to 'orthorhombic'
according to '/home/saulius/struct/CIF-dictionaries/cif_core.dic'
dictionary named 'cif_core.dic' version 2.4.1 from 2010-06-29.

Automatic conversion script
Id: cif_fix_enum 1527 2010-12-29 10:47:43Z saulius 
;
_cod_database_code 7100936

loop_
_symmetry_equiv_pos_as_xyz
'x, y, z'
'-x, -y, z+1/2'
'-x, y, -z+1/2'
'x, -y, -z'
'x+1/2, y+1/2, z'
'-x+1/2, -y+1/2, z+1/2'
'-x+1/2, y+1/2, -z+1/2'
'x+1/2, -y+1/2, -z'
'-x, -y, -z'
'x, y, -z-1/2'
'x, -y, z-1/2'
'-x, y, z'
'-x+1/2, -y+1/2, -z'
'x+1/2, y+1/2, -z-1/2'
'x+1/2, -y+1/2, z-1/2'
'-x+1/2, y+1/2, z'

loop_
_atom_site_label
_atom_site_type_symbol
_atom_site_fract_x
_atom_site_fract_y
_atom_site_fract_z
_atom_site_U_iso_or_equiv
_atom_site_adp_type
_atom_site_occupancy
_atom_site_symmetry_multiplicity
_atom_site_calc_flag
_atom_site_refinement_flags
_atom_site_disorder_assembly
_atom_site_disorder_group
Er1 Er 0.0000 0.32497(3) 0.7500 0.00849(15) Uani 1 4 d S . .
Co1 Co 0.0000 0.0000 0.5000 0.0091(3) Uani 1 4 d S . .
N1 N 0.0000 0.2178(5) 0.5985(4) 0.0163(11) Uani 1 2 d S . .
C1 C 0.0000 0.1351(5) 0.5607(5) 0.0132(12) Uani 1 2 d S . .
N2 N 0.2009(6) 0.4237(3) 0.6407(3) 0.0167(8) Uani 1 1 d . . .
C2 C 0.3155(6) 0.4532(3) 0.5886(3) 0.0138(9) Uani 1 1 d . . .
O1 O 0.2587(8) 0.2186(4) 0.7500 0.0227(11) Uani 1 2 d SD . .
H1 H 0.344(8) 0.215(5) 0.697(4) 0.034 Uiso 1 1 d D . .
O2 O 0.0000 0.6558(4) 0.6004(4) 0.0229(11) Uani 1 2 d SD . .
H2 H 0.0000 0.689(7) 0.537(5) 0.034 Uiso 1 2 d SD . .
H3 H 0.0000 0.581(4) 0.598(7) 0.034 Uiso 1 2 d SD . .

loop_
_atom_site_aniso_label
_atom_site_aniso_U_11
_atom_site_aniso_U_22
_atom_site_aniso_U_33
_atom_site_aniso_U_23
_atom_site_aniso_U_13
_atom_site_aniso_U_12
Er1 0.0070(2) 0.0090(2) 0.0095(2) 0.000 0.000 0.000
Co1 0.0084(5) 0.0084(5) 0.0106(6) 0.0001(4) 0.000 0.000
N1 0.018(3) 0.015(3) 0.016(3) -0.003(2) 0.000 0.000
C1 0.009(3) 0.017(3) 0.014(3) 0.002(2) 0.000 0.000
N2 0.0114(18) 0.021(2) 0.0177(19) 0.0021(16) -0.0005(15) -0.0045(15)
C2 0.014(2) 0.012(2) 0.016(2) -0.0001(16) -0.0017(17) 0.0007(16)
O1 0.018(3) 0.035(3) 0.015(2) 0.000 0.000 0.012(2)
O2 0.023(3) 0.024(3) 0.021(3) 0.001(2) 0.000 0.000

loop_
_geom_bond_atom_site_label_1
_geom_bond_atom_site_label_2
_geom_bond_distance
_geom_bond_site_symmetry_2
_geom_bond_publ_flag
Er1 O1 2.313(5) . ?
Er1 O1 2.313(5) 3_556 ?
Er1 N2 2.420(4) . ?
Er1 N2 2.420(4) 10_557 ?
Er1 N2 2.420(4) 12 ?
Er1 N2 2.420(4) 3_556 ?
Er1 N1 2.447(6) . ?
Er1 N1 2.447(6) 10_557 ?
Co1 C1 1.889(7) . ?
Co1 C1 1.889(7) 9_556 ?
Co1 C2 1.892(5) 16_545 ?
Co1 C2 1.892(5) 8_456 ?
Co1 C2 1.892(5) 5_445 ?
Co1 C2 1.892(5) 13_556 ?
N1 C1 1.160(9) . ?
N2 C2 1.152(6) . ?
C2 Co1 1.892(5) 5 ?
O1 H1 0.94(5) . ?
O2 H2 0.95(5) . ?
O2 H3 0.95(5) . ?
